data_7215259
loop_
_publ_author_name
'Taylor, Rupert G. D.'
'Yeo, Benjamin R.'
'Hallett, Andrew J.'
'Kariuki, Benson M.'
'Pope, Simon J. A.'

_publ_section_title
;
 An organometallic complex revealing an unexpected, reversible,
 temperature induced SC--SC transformation
;
_journal_issue 21
_journal_name_full CrystEngComm
_journal_page_first 4641
_journal_paper_doi 10.1039/c4ce00070f
_journal_volume 16
_journal_year 2014
_chemical_formula_moiety 'C54 H42 F6 N8 O15 Re2 S2'
_chemical_formula_sum 'C54 H42 F6 N8 O15 Re2 S2'
_chemical_formula_weight 1593.48
_chemical_name_systematic
;
?
;
_space_group_IT_number 14
_symmetry_cell_setting monoclinic
_symmetry_space_group_name_Hall '-P 2yab'
_symmetry_space_group_name_H-M 'P 1 21/a 1'
_atom_sites_solution_hydrogens geom
_atom_sites_solution_primary direct
_atom_sites_solution_secondary difmap
_audit_creation_method SHELXL-97
_cell_angle_alpha 90.00
_cell_angle_beta 99.666(4)
_cell_angle_gamma 90.00
_cell_formula_units_Z 4
_cell_length_a 12.1162(10)
_cell_length_b 27.444(3)
_cell_length_c 19.0654(16)
_cell_measurement_reflns_used 3250
_cell_measurement_temperature 150(2)
_cell_measurement_theta_max 25.24
_cell_measurement_theta_min 1.31
_cell_volume 6249.6(10)
_computing_cell_refinement DENZO/SCALEPACK
_computing_data_collection 'cOLLECT,Nonius BV, 1997-2001'
_computing_data_reduction DENZO/SCALEPACK
_computing_structure_refinement SHELXL-97
_computing_structure_solution SHELXs-97
_diffrn_ambient_temperature 150(2)
_diffrn_measured_fraction_theta_full 0.979
_diffrn_measured_fraction_theta_max 0.979
_diffrn_measurement_device_type 'Nonius Kappa CCD'
_diffrn_measurement_method CCD
_diffrn_radiation_monochromator graphite
_diffrn_radiation_source 'fine-focus sealed tube'
_diffrn_radiation_type MoK\a
_diffrn_radiation_wavelength 0.71073
_diffrn_reflns_av_R_equivalents 0.1321
_diffrn_reflns_av_sigmaI/netI 364.0409
_diffrn_reflns_limit_h_max 14
_diffrn_reflns_limit_h_min -14
_diffrn_reflns_limit_k_max 32
_diffrn_reflns_limit_k_min -25
_diffrn_reflns_limit_l_max 22
_diffrn_reflns_limit_l_min -17
_diffrn_reflns_number 15847
_diffrn_reflns_theta_full 25.24
_diffrn_reflns_theta_max 25.24
_diffrn_reflns_theta_min 1.31
_exptl_absorpt_coefficient_mu 4.024
_exptl_absorpt_correction_T_max 0.9239
_exptl_absorpt_correction_T_min 0.4328
_exptl_absorpt_correction_type empirical
_exptl_absorpt_process_details Denzo/Scalepack
_exptl_crystal_colour colourless
_exptl_crystal_density_diffrn 1.694
_exptl_crystal_density_method 'not measured'
_exptl_crystal_description needle
_exptl_crystal_F_000 3112
_exptl_crystal_size_max 0.25
_exptl_crystal_size_mid 0.08
_exptl_crystal_size_min 0.02
_refine_diff_density_max 1.523
_refine_diff_density_min -1.264
_refine_diff_density_rms 0.211
_refine_ls_extinction_method none
_refine_ls_goodness_of_fit_ref 0.775
_refine_ls_hydrogen_treatment constr
_refine_ls_matrix_type fullcycle
_refine_ls_number_parameters 723
_refine_ls_number_reflns 11064
_refine_ls_number_restraints 340
_refine_ls_restrained_S_all 0.767
_refine_ls_R_factor_all 0.2588
_refine_ls_R_factor_gt 0.1206
_refine_ls_shift/su_max 0.008
_refine_ls_shift/su_mean 0.001
_refine_ls_structure_factor_coef Fsqd
_refine_ls_weighting_details 'calc w=1/[\s^2^(Fo^2^)+(0.0383P)^2^+397.8285P] where P=(Fo^2^+2Fc^2^)/3'
_refine_ls_weighting_scheme calc
_refine_ls_wR_factor_gt 0.2300
_refine_ls_wR_factor_ref 0.2559
_reflns_number_gt 3250
_reflns_number_total 11064
_reflns_threshold_expression >2\s(I)
_cod_data_source_file c4ce00070f2.cif
_cod_data_source_block sjp1015
_cod_depositor_comments
;
The following automatic conversions were performed:

'_symmetry_cell_setting' value 'Monoclinic' changed to 'monoclinic'
according to
/usr/data/users/saulius/crontab/automatic-downloads/rss-feeds/RSC/lib/dictionaries/cif_core.dic
dictionary named 'cif_core.dic' version 2.4.2 from 2011-04-26.

Automatic conversion script
Id: cif_fix_values 2281 2013-09-26 08:29:07Z andrius 

 Adding full bibliography for 7215250--7215263.cif.
;
_cod_original_cell_volume 6249.6(9)
_cod_original_sg_symbol_H-M P21/a
_cod_database_code 7215259

loop_
_symmetry_equiv_pos_as_xyz
'x, y, z'
'-x+1/2, y+1/2, -z'
'-x, -y, -z'
'x-1/2, -y-1/2, z'

loop_
_atom_site_label
_atom_site_type_symbol
_atom_site_fract_x
_atom_site_fract_y
_atom_site_fract_z
_atom_site_U_iso_or_equiv
_atom_site_adp_type
_atom_site_occupancy
_atom_site_symmetry_multiplicity
_atom_site_calc_flag
_atom_site_refinement_flags
_atom_site_disorder_assembly
_atom_site_disorder_group
N1 N 0.1154(7) 0.1649(4) 0.4905(7) 0.036(5) Uani 1 1 d . . .
H1 H 0.1263 0.1943 0.5089 0.043 Uiso 1 1 calc R . .
C1 C 0.1210(7) 0.1587(4) 0.4152(7) 0.057(8) Uani 1 1 d R . .
C2 C 0.1458(7) 0.1152(4) 0.3838(7) 0.064(8) Uani 1 1 d R . .
H2 H 0.1529 0.0859 0.4106 0.077 Uiso 1 1 calc R . .
C3 C 0.1603(7) 0.1147(4) 0.3130(7) 0.051(7) Uani 1 1 d R . .
H3 H 0.1773 0.0850 0.2915 0.061 Uiso 1 1 calc R . .
C4 C 0.1500(7) 0.1576(4) 0.2737(7) 0.061(8) Uani 1 1 d R . .
C5 C 0.1252(7) 0.2010(4) 0.3051(7) 0.062(8) Uani 1 1 d R . .
H5 H 0.1181 0.2303 0.2783 0.074 Uiso 1 1 calc R . .
C6 C 0.1107(7) 0.2016(4) 0.3759(7) 0.054(8) Uani 1 1 d R . .
H6 H 0.0937 0.2312 0.3974 0.065 Uiso 1 1 calc R . .
C7 C 0.169(2) 0.1562(10) 0.1958(15) 0.070(9) Uani 1 1 d . . .
H7A H 0.1586 0.1890 0.1753 0.106 Uiso 1 1 calc R . .
H7B H 0.1147 0.1339 0.1685 0.106 Uiso 1 1 calc R . .
H7C H 0.2450 0.1449 0.1940 0.106 Uiso 1 1 calc R . .
C8 C 0.0945(5) 0.1280(2) 0.5334(4) 0.034(6) Uani 1 1 d . . .
C9 C 0.0835(5) 0.1427(2) 0.6073(4) 0.047(7) Uani 1 1 d R . .
C10 C 0.1052(5) 0.1884(2) 0.6379(4) 0.059(8) Uani 1 1 d R . .
H10 H 0.1311 0.2140 0.6113 0.071 Uiso 1 1 calc R . .
C11 C 0.0891(5) 0.1966(2) 0.7074(4) 0.060(8) Uani 1 1 d R . .
H11 H 0.1040 0.2279 0.7283 0.072 Uiso 1 1 calc R . .
C12 C 0.0513(5) 0.1592(2) 0.7463(4) 0.043(6) Uani 1 1 d R . .
H12 H 0.0403 0.1648 0.7938 0.051 Uiso 1 1 calc R . .
N2 N 0.0295(5) 0.1135(2) 0.7158(4) 0.041(5) Uani 1 1 d R . .
C13 C 0.0456(5) 0.1052(2) 0.6463(4) 0.025(5) Uani 1 1 d R . .
H13 H 0.0308 0.0740 0.6254 0.029 Uiso 1 1 calc R . .
N3 N -0.1612(5) 0.1079(2) 0.7974(4) 0.053(6) Uani 1 1 d R . .
C14 C -0.2631(5) 0.1194(2) 0.7554(4) 0.052(7) Uani 1 1 d R . .
H14 H -0.2847 0.1039 0.7107 0.063 Uiso 1 1 calc R . .
C15 C -0.3332(5) 0.1537(2) 0.7788(4) 0.075(9) Uani 1 1 d R . .
H15 H -0.4028 0.1615 0.7500 0.090 Uiso 1 1 calc R . .
C16 C -0.3016(5) 0.1764(2) 0.8442(4) 0.058(8) Uani 1 1 d R . .
H16 H -0.3495 0.1998 0.8602 0.070 Uiso 1 1 calc R . .
C17 C -0.1997(5) 0.1650(2) 0.8862(4) 0.070(9) Uani 1 1 d R . .
H17 H -0.1781 0.1805 0.9309 0.085 Uiso 1 1 calc R . .
C18 C -0.1295(5) 0.1307(2) 0.8628(4) 0.033(6) Uani 1 1 d R . .
C19 C -0.0232(5) 0.1177(2) 0.9034(4) 0.043(7) Uani 1 1 d R . .
C20 C 0.0244(5) 0.1363(2) 0.9694(4) 0.072(9) Uani 1 1 d R . .
H20 H -0.0157 0.1593 0.9927 0.087 Uiso 1 1 calc R . .
C21 C 0.1306(5) 0.1213(2) 1.0014(4) 0.069(9) Uani 1 1 d R . .
H21 H 0.1631 0.1340 1.0465 0.083 Uiso 1 1 calc R . .
C22 C 0.1892(5) 0.0877(2) 0.9674(4) 0.083(10) Uani 1 1 d R . .
H22 H 0.2617 0.0774 0.9892 0.100 Uiso 1 1 calc R . .
C23 C 0.1416(5) 0.0690(2) 0.9014(4) 0.060(8) Uani 1 1 d R . .
H23 H 0.1817 0.0460 0.8781 0.072 Uiso 1 1 calc R . .
N4 N 0.0355(5) 0.0840(2) 0.8694(4) 0.070(7) Uani 1 1 d R . .
C24 C 0.066(3) 0.0132(12) 0.7576(18) 0.081(10) Uani 1 1 d . . .
C25 C -0.139(3) 0.0322(13) 0.684(2) 0.089(12) Uani 1 1 d . . .
C26 C -0.1184(8) 0.0058(5) 0.8137(7) 0.036(6) Uani 1 1 d . . .
C27 C -0.6147(8) 0.1625(5) 0.6182(7) 0.061(8) Uani 1 1 d R . .
C28 C -0.6331(8) 0.1183(5) 0.6500(7) 0.079(10) Uani 1 1 d R . .
H28 H -0.6392 0.0891 0.6227 0.095 Uiso 1 1 calc R . .
C29 C -0.6426(8) 0.1167(5) 0.7216(7) 0.073(9) Uani 1 1 d R . .
H29 H -0.6551 0.0865 0.7433 0.087 Uiso 1 1 calc R . .
C30 C -0.6337(8) 0.1594(5) 0.7615(7) 0.057(8) Uani 1 1 d R . .
C31 C -0.6154(8) 0.2036(5) 0.7298(7) 0.065(8) Uani 1 1 d R . .
H31 H -0.6093 0.2327 0.7570 0.078 Uiso 1 1 calc R . .
C32 C -0.6059(8) 0.2051(5) 0.6581(7) 0.065(8) Uani 1 1 d R . .
H32 H -0.5933 0.2353 0.6365 0.078 Uiso 1 1 calc R . .
C33 C -0.641(3) 0.1590(13) 0.845(2) 0.118(13) Uani 1 1 d . . .
H33A H -0.6540 0.1256 0.8598 0.176 Uiso 1 1 calc R . .
H33B H -0.7028 0.1799 0.8535 0.176 Uiso 1 1 calc R . .
H33C H -0.5705 0.1712 0.8720 0.176 Uiso 1 1 calc R . .
C34 C -0.585(2) 0.1312(11) 0.5014(15) 0.050(7) Uani 1 1 d . . .
N5 N -0.5952(5) 0.1694(2) 0.5462(4) 0.047(5) Uani 1 1 d . . .
H5A H -0.5898 0.1993 0.5304 0.056 Uiso 1 1 calc R . .
C35 C -0.5775(5) 0.1458(2) 0.4271(4) 0.048(7) Uani 1 1 d R . .
C36 C -0.5993(5) 0.1919(2) 0.3978(4) 0.063(8) Uani 1 1 d R . .
H36 H -0.6237 0.2172 0.4254 0.076 Uiso 1 1 calc R . .
C37 C -0.5854(5) 0.2008(2) 0.3280(4) 0.054(7) Uani 1 1 d R . .
H37 H -0.6003 0.2323 0.3080 0.064 Uiso 1 1 calc R . .
C38 C -0.5497(5) 0.1637(2) 0.2876(4) 0.051(7) Uani 1 1 d R . .
H38 H -0.5403 0.1698 0.2399 0.062 Uiso 1 1 calc R . .
N6 N -0.5280(5) 0.1176(2) 0.3168(4) 0.043(5) Uani 1 1 d R . .
C39 C -0.5418(5) 0.1086(2) 0.3866(4) 0.050(7) Uani 1 1 d R . .
H39 H -0.5270 0.0771 0.4066 0.061 Uiso 1 1 calc R . .
N7 N -0.3318(5) 0.0504(2) 0.3431(4) 0.053(6) Uani 1 1 d R . .
C40 C -0.3387(5) 0.0145(2) 0.3936(4) 0.058(8) Uani 1 1 d R . .
H40 H -0.4038 -0.0053 0.3900 0.069 Uiso 1 1 calc R . .
C41 C -0.2505(5) 0.0076(2) 0.4495(4) 0.047(7) Uani 1 1 d R . .
H41 H -0.2552 -0.0169 0.4840 0.056 Uiso 1 1 calc R . .
C42 C -0.1553(5) 0.0365(2) 0.4548(4) 0.055(7) Uani 1 1 d R . .
H42 H -0.0950 0.0318 0.4930 0.066 Uiso 1 1 calc R . .
C43 C -0.1483(5) 0.0724(2) 0.4043(4) 0.044(7) Uani 1 1 d R . .
H43 H -0.0833 0.0922 0.4079 0.052 Uiso 1 1 calc R . .
C44 C -0.2366(5) 0.0793(2) 0.3484(4) 0.039(6) Uani 1 1 d R . .
C45 C -0.2354(5) 0.1146(2) 0.2943(4) 0.036(6) Uani 1 1 d R . .
C46 C -0.1510(5) 0.1478(2) 0.2882(4) 0.042(7) Uani 1 1 d R . .
H46 H -0.0852 0.1487 0.3232 0.051 Uiso 1 1 calc R . .
C47 C -0.1627(5) 0.1798(2) 0.2309(4) 0.064(8) Uani 1 1 d R . .
H47 H -0.1050 0.2025 0.2268 0.076 Uiso 1 1 calc R . .
C48 C -0.2589(5) 0.1785(2) 0.1797(4) 0.077(10) Uani 1 1 d R . .
H48 H -0.2670 0.2004 0.1405 0.093 Uiso 1 1 calc R . .
C49 C -0.3434(5) 0.1453(2) 0.1857(4) 0.066(8) Uani 1 1 d R . .
H49 H -0.4091 0.1444 0.1507 0.079 Uiso 1 1 calc R . .
N8 N -0.3316(5) 0.1133(2) 0.2430(4) 0.047(6) Uani 1 1 d R . .
C50 C -0.563(3) 0.0147(12) 0.2679(18) 0.077(10) Uani 1 1 d . . .
C51 C -0.396(2) 0.0177(10) 0.1962(15) 0.044(7) Uani 1 1 d . . .
C52 C -0.572(3) 0.0780(11) 0.1684(19) 0.072(9) Uani 1 1 d . . .
O1 O 0.0873(11) 0.0858(5) 0.5164(8) 0.035(4) Uani 1 1 d U . .
O2 O 0.1381(18) -0.0157(8) 0.7461(11) 0.075(6) Uani 1 1 d . . .
O3 O -0.1607(16) -0.0268(7) 0.8433(10) 0.073(6) Uani 1 1 d . . .
O4 O -0.1793(19) 0.0165(9) 0.6291(13) 0.088(7) Uani 1 1 d . . .
O5 O -0.5908(15) 0.0872(7) 0.5150(11) 0.071(6) Uani 1 1 d . . .
O6 O -0.6271(17) -0.0157(8) 0.2839(11) 0.079(7) Uani 1 1 d . . .
O7 O -0.3608(14) -0.0115(8) 0.1611(11) 0.070(6) Uani 1 1 d . . .
O8 O -0.6231(15) 0.0878(7) 0.1134(10) 0.060(6) Uani 1 1 d . . .
Re1 Re -0.04818(8) 0.05311(4) 0.76983(6) 0.0472(4) Uani 1 1 d . . .
Re2 Re -0.46160(8) 0.06215(4) 0.25101(6) 0.0480(4) Uani 1 1 d . . .
C53 C 0.7543(10) 0.1557(4) 0.5683(5) 0.081(10) Uani 1 1 d D . .
O9 O 0.6493(12) 0.2317(5) 0.5184(9) 0.093(7) Uani 1 1 d D . .
O10 O 0.7067(13) 0.1743(5) 0.4355(5) 0.067(5) Uani 1 1 d D . .
O11 O 0.8442(10) 0.2257(5) 0.5104(9) 0.091(7) Uani 1 1 d D . .
F1 F 0.6591(11) 0.1309(5) 0.5695(8) 0.102(6) Uani 1 1 d D . .
F2 F 0.8268(12) 0.1209(4) 0.5568(8) 0.091(5) Uani 1 1 d D . .
F3 F 0.7889(13) 0.1754(5) 0.6333(5) 0.095(6) Uani 1 1 d D . .
S1 S 0.7378(6) 0.2011(3) 0.5007(4) 0.076(2) Uani 1 1 d D . .
C54 C 0.0388(10) 0.2703(5) 1.0201(7) 0.085(5) Uani 0.588(11) 1 d PDU A 1
O12 O -0.0429(18) 0.2763(10) 1.1342(7) 0.077(6) Uani 0.588(11) 1 d PDU A 1
O13 O -0.1573(14) 0.3027(8) 1.0248(12) 0.092(6) Uani 0.588(11) 1 d PDU A 1
O14 O -0.1187(17) 0.2160(6) 1.0484(14) 0.068(6) Uani 0.588(11) 1 d PDU A 1
F4 F 0.1243(11) 0.2443(8) 1.0556(12) 0.101(7) Uani 0.588(11) 1 d PDU A 1
F5 F 0.0797(15) 0.3159(6) 1.0227(13) 0.104(7) Uani 0.588(11) 1 d PDU A 1
F6 F 0.0189(16) 0.2554(9) 0.9517(8) 0.091(7) Uani 0.588(11) 1 d PDU A 1
S2 S -0.0834(8) 0.2659(4) 1.0600(7) 0.068(3) Uani 0.588(11) 1 d PDU A 1
C54A C -0.0952(17) 0.2903(7) 1.0059(10) 0.079(5) Uani 0.412(11) 1 d PDU A 2
O12A O 0.0730(15) 0.2470(12) 1.0765(16) 0.080(7) Uani 0.412(11) 1 d PDU A 2
O13A O -0.069(3) 0.2771(12) 1.1402(10) 0.075(7) Uani 0.412(11) 1 d PDU A 2
O14A O -0.104(3) 0.2062(8) 1.0615(17) 0.067(7) Uani 0.412(11) 1 d PDU A 2
F4A F -0.074(3) 0.2723(11) 0.9440(9) 0.100(8) Uani 0.412(11) 1 d PDU A 2
F5A F -0.2072(18) 0.2942(12) 0.9946(16) 0.108(8) Uani 0.412(11) 1 d PDU A 2
F6A F -0.050(3) 0.3352(7) 1.0156(16) 0.097(7) Uani 0.412(11) 1 d PDU A 2
S2A S -0.0451(14) 0.2512(6) 1.0789(9) 0.066(4) Uani 0.412(11) 1 d PDU A 2
O15 O -0.253(4) 0.0620(18) 1.013(3) 0.16(2) Uani 0.61(5) 1 d P B 2
O15A O -0.621(5) -0.057(2) 0.074(3) 0.10(3) Uani 0.39(5) 1 d P B 2

loop_
_atom_site_aniso_label
_atom_site_aniso_U_11
_atom_site_aniso_U_22
_atom_site_aniso_U_33
_atom_site_aniso_U_23
_atom_site_aniso_U_13
_atom_site_aniso_U_12
N1 0.036(12) 0.036(12) 0.036(14) 0.000(11) 0.006(10) 0.000(10)
C1 0.057(19) 0.06(2) 0.06(2) 0.000(18) 0.010(16) 0.000(16)
C2 0.06(2) 0.06(2) 0.06(2) 0.000(18) 0.011(17) 0.000(16)
C3 0.051(17) 0.051(18) 0.05(2) 0.000(16) 0.009(15) 0.000(14)
C4 0.061(19) 0.06(2) 0.06(2) 0.000(18) 0.010(17) 0.000(16)
C5 0.06(2) 0.06(2) 0.06(2) 0.000(17) 0.010(17) 0.000(16)
C6 0.054(18) 0.054(19) 0.05(2) 0.000(16) 0.009(15) 0.000(15)
C7 0.07(2) 0.07(2) 0.07(2) 0.000(17) 0.012(18) 0.000(17)
C8 0.034(15) 0.034(16) 0.034(18) 0.000(14) 0.006(12) 0.000(13)
C9 0.047(17) 0.047(17) 0.05(2) 0.000(15) 0.008(14) 0.000(14)
C10 0.059(18) 0.059(19) 0.06(2) 0.000(17) 0.010(16) 0.000(16)
C11 0.060(19) 0.060(19) 0.06(2) 0.000(17) 0.010(16) 0.000(16)
C12 0.043(15) 0.043(16) 0.043(18) 0.000(14) 0.007(13) 0.000(14)
N2 0.041(13) 0.041(13) 0.041(15) 0.000(11) 0.007(11) 0.000(10)
C13 0.025(13) 0.025(13) 0.024(15) 0.000(11) 0.004(11) 0.000(11)
N3 0.053(15) 0.053(14) 0.053(16) 0.000(12) 0.009(12) 0.000(12)
C14 0.052(18) 0.052(18) 0.05(2) 0.000(15) 0.009(15) 0.000(15)
C15 0.07(2) 0.08(2) 0.08(3) 0.000(19) 0.013(19) 0.000(19)
C16 0.058(19) 0.06(2) 0.06(2) 0.000(16) 0.010(16) 0.000(16)
C17 0.07(2) 0.07(2) 0.07(2) 0.000(18) 0.012(18) 0.000(18)
C18 0.033(15) 0.033(14) 0.033(17) 0.000(12) 0.006(13) 0.000(12)
C19 0.043(17) 0.043(16) 0.043(18) 0.000(14) 0.007(14) 0.000(14)
C20 0.07(2) 0.07(2) 0.07(2) 0.000(18) 0.012(19) 0.000(18)
C21 0.07(2) 0.07(2) 0.07(2) 0.000(17) 0.012(18) 0.000(18)
C22 0.08(2) 0.08(2) 0.08(3) 0.00(2) 0.01(2) 0.00(2)
C23 0.060(19) 0.060(19) 0.06(2) 0.000(16) 0.010(16) 0.000(16)
N4 0.070(17) 0.070(17) 0.070(19) 0.000(14) 0.012(14) 0.000(14)
C24 0.08(3) 0.08(2) 0.08(3) 0.00(2) 0.01(2) 0.00(2)
C25 0.09(3) 0.09(3) 0.09(3) 0.00(2) 0.01(2) 0.00(2)
C26 0.036(15) 0.036(15) 0.036(17) 0.000(13) 0.006(13) 0.000(13)
C27 0.06(2) 0.06(2) 0.06(2) 0.000(18) 0.010(16) 0.000(17)
C28 0.08(2) 0.08(2) 0.08(3) 0.00(2) 0.01(2) 0.000(19)
C29 0.07(2) 0.07(2) 0.07(3) 0.000(19) 0.012(19) 0.000(18)
C30 0.057(19) 0.06(2) 0.06(2) 0.000(17) 0.010(15) 0.000(16)
C31 0.06(2) 0.07(2) 0.06(2) 0.000(18) 0.011(17) 0.000(16)
C32 0.06(2) 0.06(2) 0.06(2) 0.000(18) 0.011(17) 0.000(16)
C33 0.12(3) 0.12(3) 0.12(4) 0.00(3) 0.02(3) 0.00(3)
C34 0.050(17) 0.05(2) 0.05(2) 0.000(16) 0.008(14) 0.000(15)
N5 0.047(13) 0.047(13) 0.047(15) 0.000(12) 0.008(11) 0.000(11)
C35 0.048(17) 0.049(18) 0.05(2) 0.000(16) 0.008(14) 0.000(14)
C36 0.063(19) 0.06(2) 0.06(2) 0.000(17) 0.011(16) 0.000(17)
C37 0.054(17) 0.054(18) 0.05(2) 0.000(16) 0.009(15) 0.000(15)
C38 0.051(17) 0.051(17) 0.051(19) 0.000(15) 0.009(14) 0.000(15)
N6 0.042(13) 0.043(13) 0.043(15) 0.000(11) 0.007(11) 0.000(11)
C39 0.050(17) 0.051(18) 0.05(2) 0.000(15) 0.009(15) 0.000(14)
N7 0.053(14) 0.053(14) 0.053(15) 0.000(12) 0.009(11) 0.000(12)
C40 0.058(19) 0.058(19) 0.06(2) 0.000(16) 0.010(16) 0.000(15)
C41 0.047(17) 0.047(16) 0.047(18) 0.000(14) 0.008(14) 0.000(14)
C42 0.055(18) 0.055(18) 0.05(2) 0.000(15) 0.009(15) 0.000(15)
C43 0.044(16) 0.044(16) 0.044(18) 0.000(14) 0.007(14) 0.000(13)
C44 0.039(16) 0.039(15) 0.039(17) 0.000(13) 0.007(13) 0.000(13)
C45 0.036(15) 0.036(15) 0.036(17) 0.000(13) 0.006(13) 0.000(13)
C46 0.042(16) 0.042(16) 0.042(18) 0.000(14) 0.007(13) 0.000(14)
C47 0.06(2) 0.06(2) 0.06(2) 0.000(17) 0.011(17) 0.000(16)
C48 0.08(2) 0.08(2) 0.08(3) 0.000(19) 0.01(2) 0.000(19)
C49 0.07(2) 0.07(2) 0.07(2) 0.000(17) 0.011(17) 0.000(17)
N8 0.047(14) 0.047(14) 0.047(15) 0.000(11) 0.008(12) 0.000(11)
C50 0.08(2) 0.08(2) 0.08(3) 0.00(2) 0.01(2) 0.00(2)
C51 0.044(17) 0.044(17) 0.044(19) 0.000(14) 0.007(14) 0.000(14)
C52 0.07(2) 0.07(2) 0.07(3) 0.000(19) 0.012(19) 0.000(18)
O1 0.034(7) 0.040(7) 0.035(8) 0.005(6) 0.015(6) 0.011(6)
O2 0.070(14) 0.084(16) 0.075(16) 0.005(12) 0.026(12) -0.013(13)
O3 0.070(13) 0.094(16) 0.053(14) -0.003(12) 0.001(11) -0.018(12)
O4 0.080(17) 0.13(2) 0.066(18) -0.007(16) 0.047(14) -0.013(15)
O5 0.072(13) 0.048(13) 0.096(17) 0.017(11) 0.024(11) 0.015(11)
O6 0.065(14) 0.101(17) 0.081(16) 0.039(14) 0.044(12) 0.030(13)
O7 0.033(11) 0.100(17) 0.074(16) -0.013(13) 0.003(10) 0.000(11)
O8 0.061(13) 0.093(15) 0.024(12) 0.010(11) 0.000(10) -0.037(11)
Re1 0.0354(6) 0.0553(7) 0.0518(8) 0.0023(6) 0.0097(5) -0.0026(6)
Re2 0.0284(6) 0.0584(7) 0.0573(8) 0.0095(6) 0.0069(5) 0.0006(6)
C53 0.08(3) 0.08(3) 0.08(3) 0.00(2) 0.01(2) 0.00(2)
O9 0.093(17) 0.093(17) 0.093(18) 0.000(13) 0.016(14) 0.000(14)
O10 0.067(13) 0.067(13) 0.067(15) 0.000(11) 0.011(11) 0.000(10)
O11 0.091(17) 0.091(16) 0.091(18) 0.000(13) 0.015(14) 0.000(14)
F1 0.102(14) 0.102(14) 0.102(16) 0.000(12) 0.017(12) 0.000(12)
F2 0.091(13) 0.091(13) 0.091(14) 0.000(11) 0.015(11) 0.000(11)
F3 0.095(13) 0.095(14) 0.095(15) 0.000(11) 0.016(12) 0.000(11)
S1 0.053(5) 0.080(6) 0.095(7) -0.011(6) 0.012(5) 0.010(5)
C54 0.085(7) 0.085(7) 0.085(8) 0.000(6) 0.014(6) 0.000(6)
O12 0.077(9) 0.077(9) 0.077(9) 0.000(7) 0.013(7) 0.000(7)
O13 0.092(9) 0.092(9) 0.092(9) 0.000(7) 0.015(7) 0.000(7)
O14 0.068(9) 0.068(9) 0.068(9) 0.000(7) 0.011(7) 0.000(7)
F4 0.101(10) 0.101(10) 0.101(10) 0.000(8) 0.017(8) 0.000(8)
F5 0.104(10) 0.104(10) 0.104(10) 0.000(8) 0.018(8) 0.000(8)
F6 0.091(10) 0.091(10) 0.091(10) 0.000(8) 0.015(8) 0.000(8)
S2 0.071(5) 0.067(5) 0.072(5) 0.017(5) 0.028(5) 0.019(5)
C54A 0.079(7) 0.079(7) 0.079(7) 0.000(6) 0.013(6) 0.000(6)
O12A 0.080(10) 0.080(9) 0.080(10) 0.000(8) 0.013(8) 0.000(8)
O13A 0.075(9) 0.075(9) 0.075(9) 0.000(8) 0.013(7) 0.000(8)
O14A 0.067(9) 0.067(9) 0.067(9) 0.000(8) 0.011(7) 0.000(8)
F4A 0.100(11) 0.100(11) 0.100(11) 0.000(8) 0.017(8) 0.000(8)
F5A 0.108(11) 0.108(11) 0.108(11) 0.000(8) 0.018(8) 0.000(8)
F6A 0.097(9) 0.097(9) 0.097(9) 0.000(8) 0.016(8) 0.000(8)
S2A 0.071(6) 0.066(6) 0.069(6) 0.029(5) 0.038(5) 0.030(5)
O15 0.16(4) 0.16(4) 0.16(5) 0.00(4) 0.03(3) 0.00(4)
O15A 0.10(5) 0.10(5) 0.10(5) 0.00(4) 0.02(4) 0.00(4)

loop_
_atom_type_symbol
_atom_type_description
_atom_type_scat_dispersion_real
_atom_type_scat_dispersion_imag
_atom_type_scat_source
C C 0.0033 0.0016 'International Tables Vol C Tables 4.2.6.8 and 6.1.1.4'
H H 0.0000 0.0000 'International Tables Vol C Tables 4.2.6.8 and 6.1.1.4'
N N 0.0061 0.0033 'International Tables Vol C Tables 4.2.6.8 and 6.1.1.4'
O O 0.0106 0.0060 'International Tables Vol C Tables 4.2.6.8 and 6.1.1.4'
F F 0.0171 0.0103 'International Tables Vol C Tables 4.2.6.8 and 6.1.1.4'
S S 0.1246 0.1234 'International Tables Vol C Tables 4.2.6.8 and 6.1.1.4'
Re Re -1.0185 7.2310 'International Tables Vol C Tables 4.2.6.8 and 6.1.1.4'

loop_
_geom_angle_atom_site_label_1
_geom_angle_atom_site_label_2
_geom_angle_atom_site_label_3
_geom_angle
C8 N1 C1 123.5(6)
C8 N1 H1 118.3
C1 N1 H1 118.3
C2 C1 C6 120.0
C2 C1 N1 125.1
C6 C1 N1 114.6
C3 C2 C1 120.0
C3 C2 H2 120.0
C1 C2 H2 120.0
C4 C3 C2 120.0
C4 C3 H3 120.0
C2 C3 H3 120.0
C3 C4 C5 120.0
C3 C4 C7 119.0(11)
C5 C4 C7 120.9(11)
C6 C5 C4 120.0
C6 C5 H5 120.0
C4 C5 H5 120.0
C5 C6 C1 120.0
C5 C6 H6 120.0
C1 C6 H6 120.0
C4 C7 H7A 109.5
C4 C7 H7B 109.5
H7A C7 H7B 109.5
C4 C7 H7C 109.5
H7A C7 H7C 109.5
H7B C7 H7C 109.5
O1 C8 N1 124.8(10)
O1 C8 C9 120.0(7)
N1 C8 C9 115.2(6)
C10 C9 C13 120.0
C10 C9 C8 126.7
C13 C9 C8 113.3
C9 C10 C11 120.0
C9 C10 H10 120.0
C11 C10 H10 120.0
C12 C11 C10 120.0
C12 C11 H11 120.0
C10 C11 H11 120.0
N2 C12 C11 120.0
N2 C12 H12 120.0
C11 C12 H12 120.0
C12 N2 C13 120.0
C12 N2 Re1 122.63(19)
C13 N2 Re1 117.07(19)
N2 C13 C9 120.0
N2 C13 H13 120.0
C9 C13 H13 120.0
C14 N3 C18 120.0
C14 N3 Re1 123.76(19)
C18 N3 Re1 116.18(19)
C15 C14 N3 120.0
C15 C14 H14 120.0
N3 C14 H14 120.0
C16 C15 C14 120.0
C16 C15 H15 120.0
C14 C15 H15 120.0
C17 C16 C15 120.0
C17 C16 H16 120.0
C15 C16 H16 120.0
C16 C17 C18 120.0
C16 C17 H17 120.0
C18 C17 H17 120.0
C17 C18 N3 120.0
C17 C18 C19 122.6
N3 C18 C19 117.4
C20 C19 N4 120.0
C20 C19 C18 126.6
N4 C19 C18 113.4
C19 C20 C21 120.0
C19 C20 H20 120.0
C21 C20 H20 120.0
C22 C21 C20 120.0
C22 C21 H21 120.0
C20 C21 H21 120.0
C21 C22 C23 120.0
C21 C22 H22 120.0
C23 C22 H22 120.0
N4 C23 C22 120.0
N4 C23 H23 120.0
C22 C23 H23 120.0
C23 N4 C19 120.0
C23 N4 Re1 121.99(17)
C19 N4 Re1 117.90(17)
O2 C24 Re1 176(3)
O4 C25 Re1 170(3)
O3 C26 Re1 177.1(12)
C28 C27 C32 120.0
C28 C27 N5 126.3(7)
C32 C27 N5 113.6(7)
C29 C28 C27 120.0
C29 C28 H28 120.0
C27 C28 H28 120.0
C28 C29 C30 120.0
C28 C29 H29 120.0
C30 C29 H29 120.0
C31 C30 C29 120.0
C31 C30 C33 118.4(14)
C29 C30 C33 121.6(14)
C32 C31 C30 120.0
C32 C31 H31 120.0
C30 C31 H31 120.0
C31 C32 C27 120.0
C31 C32 H32 120.0
C27 C32 H32 120.0
C30 C33 H33A 109.5
C30 C33 H33B 109.5
H33A C33 H33B 109.5
C30 C33 H33C 109.5
H33A C33 H33C 109.5
H33B C33 H33C 109.5
O5 C34 N5 127(2)
O5 C34 C35 118(2)
N5 C34 C35 114(2)
C34 N5 C27 122.6(14)
C34 N5 H5A 118.7
C27 N5 H5A 118.7
C36 C35 C39 120.0
C36 C35 C34 126.1(11)
C39 C35 C34 113.9(11)
C37 C36 C35 120.0
C37 C36 H36 120.0
C35 C36 H36 120.0
C38 C37 C36 120.0
C38 C37 H37 120.0
C36 C37 H37 120.0
N6 C38 C37 120.0
N6 C38 H38 120.0
C37 C38 H38 120.0
C38 N6 C39 120.0
C38 N6 Re2 117.50(18)
C39 N6 Re2 122.39(18)
N6 C39 C35 120.0
N6 C39 H39 120.0
C35 C39 H39 120.0
C40 N7 C44 120.0
C40 N7 Re2 123.01(17)
C44 N7 Re2 116.93(17)
C41 C40 N7 120.0
C41 C40 H40 120.0
N7 C40 H40 120.0
C42 C41 C40 120.0
C42 C41 H41 120.0
C40 C41 H41 120.0
C41 C42 C43 120.0
C41 C42 H42 120.0
C43 C42 H42 120.0
C44 C43 C42 120.0
C44 C43 H43 120.0
C42 C43 H43 120.0
C43 C44 N7 120.0
C43 C44 C45 123.5
N7 C44 C45 116.5
C46 C45 N8 120.0
C46 C45 C44 127.3
N8 C45 C44 112.7
C47 C46 C45 120.0
C47 C46 H46 120.0
C45 C46 H46 120.0
C46 C47 C48 120.0
C46 C47 H47 120.0
C48 C47 H47 120.0
C49 C48 C47 120.0
C49 C48 H48 120.0
C47 C48 H48 120.0
C48 C49 N8 120.0
C48 C49 H49 120.0
N8 C49 H49 120.0
C49 N8 C45 120.0
C49 N8 Re2 119.48(18)
C45 N8 Re2 120.52(18)
O6 C50 Re2 175(3)
O7 C51 Re2 176(2)
O8 C52 Re2 169(3)
C24 Re1 C26 93.1(11)
C24 Re1 C25 92.8(15)
C26 Re1 C25 86.4(12)
C24 Re1 N3 169.5(10)
C26 Re1 N3 91.2(4)
C25 Re1 N3 97.0(11)
C24 Re1 N4 95.4(11)
C26 Re1 N4 93.5(4)
C25 Re1 N4 171.8(11)
N3 Re1 N4 74.7(2)
C24 Re1 N2 89.9(10)
C26 Re1 N2 176.9(4)
C25 Re1 N2 92.9(11)
N3 Re1 N2 86.0(2)
N4 Re1 N2 86.7(2)
C50 Re2 C51 89.7(12)
C50 Re2 C52 84.9(13)
C51 Re2 C52 89.5(12)
C50 Re2 N8 172.9(10)
C51 Re2 N8 90.1(8)
C52 Re2 N8 102.2(9)
C50 Re2 N7 99.6(10)
C51 Re2 N7 92.1(8)
C52 Re2 N7 175.2(9)
N8 Re2 N7 73.33(19)
C50 Re2 N6 94.0(10)
C51 Re2 N6 176.0(8)
C52 Re2 N6 92.3(9)
N8 Re2 N6 86.0(2)
N7 Re2 N6 85.8(2)
F2 C53 F1 103.2(11)
F2 C53 F3 108.9(11)
F1 C53 F3 108.8(11)
F2 C53 S1 112.1(7)
F1 C53 S1 112.0(7)
F3 C53 S1 111.4(7)
O10 S1 O11 116.7(10)
O10 S1 O9 113.7(10)
O11 S1 O9 112.4(10)
O10 S1 C53 104.5(6)
O11 S1 C53 104.2(6)
O9 S1 C53 103.6(6)
F5 C54 F4 103.2(11)
F5 C54 F6 108.9(11)
F4 C54 F6 108.8(11)
F5 C54 S2 112.2(7)
F4 C54 S2 112.0(7)
F6 C54 S2 111.4(7)
O13 S2 O14 116.7(10)
O13 S2 O12 113.7(10)
O14 S2 O12 112.4(10)
O13 S2 C54 104.5(6)
O14 S2 C54 104.2(6)
O12 S2 C54 103.6(6)
F5A C54A F4A 103.2(11)
F5A C54A F6A 108.9(11)
F4A C54A F6A 108.8(11)
F5A C54A S2A 112.1(7)
F4A C54A S2A 112.1(7)
F6A C54A S2A 111.4(7)
O13A S2A O14A 116.7(10)
O13A S2A O12A 113.7(10)
O14A S2A O12A 112.4(10)
O13A S2A C54A 104.5(6)
O14A S2A C54A 104.2(6)
O12A S2A C54A 103.6(6)

loop_
_geom_bond_atom_site_label_1
_geom_bond_atom_site_label_2
_geom_bond_distance
N1 C8 1.353(13)
N1 C1 1.4578
N1 H1 0.8800
C1 C2 1.3900
C1 C6 1.3900
C2 C3 1.3900
C2 H2 0.9500
C3 C4 1.3900
C3 H3 0.9500
C4 C5 1.3900
C4 C7 1.54(3)
C5 C6 1.3900
C5 H5 0.9500
C6 H6 0.9500
C7 H7A 0.9800
C7 H7B 0.9800
C7 H7C 0.9800
C8 O1 1.202(16)
C8 C9 1.4923
C9 C10 1.3900
C9 C13 1.3900
C10 C11 1.3900
C10 H10 0.9500
C11 C12 1.3900
C11 H11 0.9500
C12 N2 1.3900
C12 H12 0.9500
N2 C13 1.3900
N2 Re1 2.240(6)
C13 H13 0.9500
N3 C14 1.3900
N3 C18 1.3900
N3 Re1 2.158(7)
C14 C15 1.3900
C14 H14 0.9500
C15 C16 1.3900
C15 H15 0.9500
C16 C17 1.3900
C16 H16 0.9500
C17 C18 1.3900
C17 H17 0.9500
C18 C19 1.4333
C19 C20 1.3900
C19 N4 1.3900
C20 C21 1.3900
C20 H20 0.9500
C21 C22 1.3900
C21 H21 0.9500
C22 C23 1.3900
C22 H22 0.9500
C23 N4 1.3900
C23 H23 0.9500
N4 Re1 2.170(7)
C24 O2 1.23(3)
C24 Re1 1.81(4)
C25 O4 1.15(4)
C25 Re1 1.91(4)
C26 O3 1.22(2)
C26 Re1 1.830(13)
C27 C28 1.3900
C27 C32 1.3900
C27 N5 1.446(18)
C28 C29 1.3900
C28 H28 0.9500
C29 C30 1.3900
C29 H29 0.9500
C30 C31 1.3900
C30 C33 1.61(4)
C31 C32 1.3900
C31 H31 0.9500
C32 H32 0.9500
C33 H33A 0.9800
C33 H33B 0.9800
C33 H33C 0.9800
C34 O5 1.24(3)
C34 N5 1.37(3)
C34 C35 1.49(3)
N5 H5A 0.8800
C35 C36 1.3900
C35 C39 1.3900
C36 C37 1.3900
C36 H36 0.9500
C37 C38 1.3900
C37 H37 0.9500
C38 N6 1.3900
C38 H38 0.9500
N6 C39 1.3900
N6 Re2 2.208(6)
C39 H39 0.9500
N7 C40 1.3900
N7 C44 1.3900
N7 Re2 2.175(7)
C40 C41 1.3900
C40 H40 0.9500
C41 C42 1.3900
C41 H41 0.9500
C42 C43 1.3900
C42 H42 0.9500
C43 C44 1.3900
C43 H43 0.9500
C44 C45 1.4167
C45 C46 1.3900
C45 N8 1.3900
C46 C47 1.3900
C46 H46 0.9500
C47 C48 1.3900
C47 H47 0.9500
C48 C49 1.3900
C48 H48 0.9500
C49 N8 1.3900
C49 H49 0.9500
N8 Re2 2.135(6)
C50 O6 1.21(3)
C50 Re2 1.86(4)
C51 O7 1.17(3)
C51 Re2 1.87(3)
C52 O8 1.16(3)
C52 Re2 1.94(4)
C53 F2 1.341(9)
C53 F1 1.344(8)
C53 F3 1.351(8)
C53 S1 1.779(7)
O9 S1 1.445(8)
O10 S1 1.438(8)
O11 S1 1.440(8)
C54 F5 1.341(9)
C54 F4 1.344(9)
C54 F6 1.351(8)
C54 S2 1.779(7)
O12 S2 1.445(8)
O13 S2 1.438(8)
O14 S2 1.440(8)
C54A F5A 1.341(9)
C54A F4A 1.344(9)
C54A F6A 1.351(9)
C54A S2A 1.779(7)
O12A S2A 1.445(8)
O13A S2A 1.438(8)
O14A S2A 1.440(8)
